data_7000796
loop_
_publ_author_name
'Forni\'es, Juan'
'Fuertes, Sara'
'Mart\'in, Antonio'
'Sicilia, Violeta'
'Gil, Bel\'en'
'Lalinde, Elena'

_publ_section_title
;
 Extended structures containing Pt(ii)--Tl(i) bonds. Effect of these
 interactions on the luminescence of cyclometalated Pt(ii) compounds
;
_journal_issue 12
_journal_name_full 'Dalton Transactions'
_journal_page_first 2224
_journal_page_last 2234
_journal_paper_doi 10.1039/b819323a
_journal_year 2009
_chemical_formula_sum 'C15 H8 N3 Pt Tl'
_chemical_formula_weight 629.70
_chemical_name_systematic
;
?
;
_space_group_IT_number 56
_symmetry_cell_setting orthorhombic
_symmetry_space_group_name_Hall '-P 2ab 2ac'
_symmetry_space_group_name_H-M 'P c c n'
_atom_sites_solution_hydrogens geom
_atom_sites_solution_primary direct
_atom_sites_solution_secondary difmap
_audit_creation_method SHELXL-97
_cell_angle_alpha 90.00
_cell_angle_beta 90.00
_cell_angle_gamma 90.00
_cell_formula_units_Z 8
_cell_length_a 15.011(3)
_cell_length_b 24.373(5)
_cell_length_c 7.1243(15)
_cell_measurement_reflns_used 873
_cell_measurement_temperature 100(2)
_cell_measurement_theta_max 25.00
_cell_measurement_theta_min 2.21
_cell_volume 2606.5(9)
_computing_cell_refinement 'Bruker SMART'
_computing_data_collection 'Bruker SMART'
_computing_data_reduction 'Bruker SAINT'
_computing_molecular_graphics 'Bruker SHELXTL'
_computing_publication_material 'Bruker SHELXTL'
_computing_structure_refinement 'SHELXL-97 (Sheldrick, 1997)'
_computing_structure_solution 'SHELXS-97 (Sheldrick, 1990)'
_diffrn_ambient_temperature 100(2)
_diffrn_measured_fraction_theta_full 1.000
_diffrn_measured_fraction_theta_max 1.000
_diffrn_measurement_device_type 'Bruker Smart Apex'
_diffrn_measurement_method 'phi and omega scans'
_diffrn_radiation_monochromator graphite
_diffrn_radiation_source 'fine-focus sealed tube'
_diffrn_radiation_type MoK\a
_diffrn_radiation_wavelength 0.71073
_diffrn_reflns_av_R_equivalents 0.0431
_diffrn_reflns_av_sigmaI/netI 0.0301
_diffrn_reflns_limit_h_max 17
_diffrn_reflns_limit_h_min -17
_diffrn_reflns_limit_k_max 29
_diffrn_reflns_limit_k_min -13
_diffrn_reflns_limit_l_max 8
_diffrn_reflns_limit_l_min -8
_diffrn_reflns_number 13237
_diffrn_reflns_theta_full 25.03
_diffrn_reflns_theta_max 25.03
_diffrn_reflns_theta_min 1.59
_exptl_absorpt_coefficient_mu 23.061
_exptl_absorpt_correction_T_max 0.232
_exptl_absorpt_correction_T_min 0.070
_exptl_absorpt_correction_type multi-scan
_exptl_absorpt_process_details
;
SADABS - Bruker Nonius area detector scaling and absorption correction - V2.10
;
_exptl_crystal_colour yellow
_exptl_crystal_density_diffrn 3.209
_exptl_crystal_density_method 'not measured'
_exptl_crystal_description prism
_exptl_crystal_F_000 2224
_exptl_crystal_size_max 0.41
_exptl_crystal_size_mid 0.30
_exptl_crystal_size_min 0.22
_refine_diff_density_max 1.695
_refine_diff_density_min -1.793
_refine_diff_density_rms 0.258
_refine_ls_extinction_method none
_refine_ls_goodness_of_fit_ref 1.056
_refine_ls_hydrogen_treatment constr
_refine_ls_matrix_type full
_refine_ls_number_parameters 181
_refine_ls_number_reflns 2310
_refine_ls_number_restraints 30
_refine_ls_restrained_S_all 1.051
_refine_ls_R_factor_all 0.0330
_refine_ls_R_factor_gt 0.0301
_refine_ls_shift/su_max 0.001
_refine_ls_shift/su_mean 0.000
_refine_ls_structure_factor_coef Fsqd
_refine_ls_weighting_details 'calc w=1/[\s^2^(Fo^2^)+(0.0550P)^2^+27.8977P] where P=(Fo^2^+2Fc^2^)/3'
_refine_ls_weighting_scheme calc
_refine_ls_wR_factor_gt 0.0858
_refine_ls_wR_factor_ref 0.0875
_reflns_number_gt 2163
_reflns_number_total 2310
_reflns_threshold_expression >2sigma(I)
_cod_data_source_file b819323a.txt
_cod_data_source_block 3
_cod_depositor_comments
;
The following automatic conversions were performed:
'_symmetry_cell_setting' value 'Orthorhombic' changed to 'orthorhombic'
according to '/home/saulius/struct/CIF-dictionaries/cif_core.dic'
dictionary named 'cif_core.dic' version 2.4.1 from 2010-06-29.

Automatic conversion script
Id: cif_fix_enum 1527 2010-12-29 10:47:43Z saulius 
;
_cod_original_cell_volume 2606.5(10)
_cod_original_sg_symbol_H-M Pccn
_cod_database_code 7000796

loop_
_symmetry_equiv_pos_as_xyz
'x, y, z'
'-x+1/2, -y+1/2, z'
'-x, y+1/2, -z+1/2'
'x+1/2, -y, -z+1/2'
'-x, -y, -z'
'x-1/2, y-1/2, -z'
'x, -y-1/2, z-1/2'
'-x-1/2, y, z-1/2'

loop_
_atom_site_label
_atom_site_type_symbol
_atom_site_fract_x
_atom_site_fract_y
_atom_site_fract_z
_atom_site_U_iso_or_equiv
_atom_site_adp_type
_atom_site_occupancy
_atom_site_symmetry_multiplicity
_atom_site_calc_flag
_atom_site_refinement_flags
_atom_site_disorder_assembly
_atom_site_disorder_group
Pt Pt 0.08217(2) 0.431647(14) -0.14382(5) 0.00892(14) Uani 1 1 d . . .
Tl Tl 0.06696(2) 0.382303(15) -0.52688(5) 0.01316(14) Uani 1 1 d . . .
N1 N 0.2887(6) 0.4325(3) -0.1410(11) 0.0193(19) Uani 1 1 d . . .
N2 N 0.0611(5) 0.5455(4) -0.3503(11) 0.0188(19) Uani 1 1 d . . .
N3 N -0.0544(5) 0.4235(3) -0.1134(11) 0.0120(16) Uani 1 1 d . . .
C1 C 0.2111(7) 0.4328(4) -0.1464(11) 0.015(2) Uani 1 1 d . . .
C2 C 0.0713(5) 0.5046(4) -0.2761(12) 0.0106(18) Uani 1 1 d U . .
C3 C 0.0804(6) 0.3580(4) 0.0007(13) 0.014(2) Uani 1 1 d . . .
C4 C 0.1479(6) 0.3255(4) 0.0573(12) 0.0143(19) Uani 1 1 d . . .
H4A H 0.2078 0.3354 0.0309 0.017 Uiso 1 1 calc R . .
C5 C 0.1289(6) 0.2761(4) 0.1569(12) 0.016(2) Uani 1 1 d . . .
H5A H 0.1768 0.2532 0.1951 0.020 Uiso 1 1 calc R . .
C6 C 0.0427(6) 0.2606(4) 0.1992(13) 0.0140(19) Uani 1 1 d . . .
H6A H 0.0313 0.2274 0.2647 0.017 Uiso 1 1 calc R . .
C7 C -0.0289(6) 0.2954(4) 0.1430(11) 0.0112(18) Uani 1 1 d . . .
C8 C -0.1209(6) 0.2818(4) 0.1855(12) 0.0152(19) Uani 1 1 d . . .
H8A H -0.1355 0.2496 0.2539 0.018 Uiso 1 1 calc R . .
C9 C -0.1855(6) 0.3167(4) 0.1243(13) 0.0167(19) Uani 1 1 d U . .
H9A H -0.2459 0.3085 0.1530 0.020 Uiso 1 1 calc R . .
C10 C -0.1670(6) 0.3643(4) 0.0211(12) 0.0130(17) Uani 1 1 d U . .
C11 C -0.2336(6) 0.4019(4) -0.0419(12) 0.0152(18) Uani 1 1 d U . .
H11A H -0.2951 0.3946 -0.0224 0.018 Uiso 1 1 calc R . .
C12 C -0.2063(6) 0.4486(4) -0.1312(12) 0.0150(18) Uani 1 1 d U . .
H12A H -0.2494 0.4751 -0.1674 0.018 Uiso 1 1 calc R . .
C13 C -0.1182(6) 0.4580(4) -0.1695(12) 0.0112(18) Uani 1 1 d . . .
H13A H -0.1020 0.4899 -0.2379 0.013 Uiso 1 1 calc R . .
C14 C -0.0785(6) 0.3775(4) -0.0206(13) 0.012(2) Uani 1 1 d . . .
C15 C -0.0079(6) 0.3431(4) 0.0435(12) 0.0126(19) Uani 1 1 d . . .

loop_
_atom_site_aniso_label
_atom_site_aniso_U_11
_atom_site_aniso_U_22
_atom_site_aniso_U_33
_atom_site_aniso_U_23
_atom_site_aniso_U_13
_atom_site_aniso_U_12
Pt 0.0026(2) 0.0108(2) 0.0134(2) 0.00003(13) -0.00004(11) -0.00041(12)
Tl 0.0080(2) 0.0146(2) 0.0168(2) -0.00123(14) -0.00026(12) -0.00044(13)
N1 0.010(5) 0.022(5) 0.026(5) 0.003(4) -0.001(3) -0.002(3)
N2 0.008(4) 0.026(5) 0.022(4) 0.003(4) 0.003(3) -0.002(4)
N3 0.007(4) 0.016(4) 0.013(4) -0.004(3) 0.001(3) -0.004(3)
C1 0.021(6) 0.012(5) 0.010(4) -0.002(4) 0.001(4) -0.002(4)
C2 0.006(3) 0.011(4) 0.014(3) 0.003(3) 0.002(3) 0.004(3)
C3 0.011(5) 0.017(5) 0.015(4) 0.000(4) -0.002(3) 0.000(4)
C4 0.012(4) 0.020(5) 0.011(4) -0.002(4) -0.003(3) -0.002(4)
C5 0.010(5) 0.011(5) 0.028(5) 0.001(4) 0.003(4) -0.001(4)
C6 0.014(4) 0.008(4) 0.020(4) -0.005(4) -0.001(4) 0.002(4)
C7 0.005(4) 0.017(5) 0.012(4) -0.003(3) 0.000(3) 0.001(4)
C8 0.011(5) 0.018(5) 0.016(4) -0.001(4) 0.003(4) -0.006(4)
C9 0.010(4) 0.021(5) 0.019(4) -0.006(4) -0.001(3) 0.002(4)
C10 0.005(4) 0.019(4) 0.015(4) -0.008(3) 0.001(3) 0.002(3)
C11 0.007(3) 0.021(3) 0.018(3) -0.004(3) 0.002(3) -0.001(3)
C12 0.007(4) 0.019(4) 0.019(4) -0.007(4) -0.003(3) 0.000(4)
C13 0.010(4) 0.008(4) 0.016(4) 0.000(4) -0.004(3) 0.005(4)
C14 0.006(4) 0.015(5) 0.015(5) -0.002(4) -0.003(3) 0.003(3)
C15 0.014(5) 0.010(5) 0.013(4) -0.002(4) -0.004(3) 0.002(4)

loop_
_atom_type_symbol
_atom_type_description
_atom_type_scat_dispersion_real
_atom_type_scat_dispersion_imag
_atom_type_scat_source
C C 0.0033 0.0016 'International Tables Vol C Tables 4.2.6.8 and 6.1.1.4'
H H 0.0000 0.0000 'International Tables Vol C Tables 4.2.6.8 and 6.1.1.4'
N N 0.0061 0.0033 'International Tables Vol C Tables 4.2.6.8 and 6.1.1.4'
Pt Pt -1.7033 8.3905 'International Tables Vol C Tables 4.2.6.8 and 6.1.1.4'
Tl Tl -2.8358 9.6688 'International Tables Vol C Tables 4.2.6.8 and 6.1.1.4'

loop_
_geom_angle_atom_site_label_1
_geom_angle_atom_site_label_2
_geom_angle_atom_site_label_3
_geom_angle
_geom_angle_site_symmetry_1
_geom_angle_site_symmetry_3
_geom_angle_publ_flag
C1 Pt C2 93.6(3) . . ?
C1 Pt C3 91.7(4) . . ?
C2 Pt C3 174.3(3) . . ?
C1 Pt N3 172.8(3) . . ?
C2 Pt N3 93.1(3) . . ?
C3 Pt N3 81.5(3) . . ?
C1 Pt Tl 94.2(2) . . ?
C2 Pt Tl 85.5(3) . . ?
C3 Pt Tl 96.0(3) . . ?
N3 Pt Tl 88.9(2) . . ?
N1 Tl N2 100.4(2) 8_655 5_564 ?
N1 Tl Pt 91.86(18) 8_655 . ?
N2 Tl Pt 94.96(18) 5_564 . ?
C1 N1 Tl 147.2(7) . 8_656 ?
C2 N2 Tl 143.4(7) . 5_564 ?
C13 N3 C14 118.5(8) . . ?
C13 N3 Pt 128.1(6) . . ?
C14 N3 Pt 113.4(6) . . ?
N1 C1 Pt 177.3(8) . . ?
N2 C2 Pt 176.9(8) . . ?
C4 C3 C15 119.4(9) . . ?
C4 C3 Pt 130.5(7) . . ?
C15 C3 Pt 110.1(6) . . ?
C3 C4 C5 119.6(9) . . ?
C3 C4 H4A 120.2 . . ?
C5 C4 H4A 120.2 . . ?
C6 C5 C4 121.8(9) . . ?
C6 C5 H5A 119.1 . . ?
C4 C5 H5A 119.1 . . ?
C5 C6 C7 118.9(9) . . ?
C5 C6 H6A 120.6 . . ?
C7 C6 H6A 120.6 . . ?
C15 C7 C6 117.8(8) . . ?
C15 C7 C8 120.7(8) . . ?
C6 C7 C8 121.6(8) . . ?
C9 C8 C7 117.9(9) . . ?
C9 C8 H8A 121.0 . . ?
C7 C8 H8A 121.0 . . ?
C8 C9 C10 122.9(9) . . ?
C8 C9 H9A 118.5 . . ?
C10 C9 H9A 118.5 . . ?
C14 C10 C9 119.4(9) . . ?
C14 C10 C11 116.8(9) . . ?
C9 C10 C11 123.8(8) . . ?
C12 C11 C10 118.1(8) . . ?
C12 C11 H11A 121.0 . . ?
C10 C11 H11A 121.0 . . ?
C11 C12 C13 121.4(9) . . ?
C11 C12 H12A 119.3 . . ?
C13 C12 H12A 119.3 . . ?
N3 C13 C12 121.8(9) . . ?
N3 C13 H13A 119.1 . . ?
C12 C13 H13A 119.1 . . ?
N3 C14 C10 123.3(9) . . ?
N3 C14 C15 116.5(8) . . ?
C10 C14 C15 120.1(9) . . ?
C7 C15 C3 122.5(8) . . ?
C7 C15 C14 118.9(8) . . ?
C3 C15 C14 118.6(8) . . ?

loop_
_geom_bond_atom_site_label_1
_geom_bond_atom_site_label_2
_geom_bond_distance
_geom_bond_site_symmetry_2
_geom_bond_publ_flag
Pt C1 1.935(11) . ?
Pt C2 2.020(9) . ?
Pt C3 2.070(10) . ?
Pt N3 2.071(8) . ?
Pt Tl 2.9910(7) . ?
Tl N1 2.617(8) 8_655 ?
Tl N2 2.749(9) 5_564 ?
N1 C1 1.167(13) . ?
N1 Tl 2.617(8) 8_656 ?
N2 C2 1.138(13) . ?
N2 Tl 2.749(9) 5_564 ?
N3 C13 1.336(12) . ?
N3 C14 1.350(12) . ?
C3 C4 1.348(13) . ?
C3 C15 1.408(13) . ?
C4 C5 1.426(13) . ?
C4 H4A 0.9500 . ?
C5 C6 1.380(13) . ?
C5 H5A 0.9500 . ?
C6 C7 1.426(13) . ?
C6 H6A 0.9500 . ?
C7 C15 1.397(13) . ?
C7 C8 1.451(13) . ?
C8 C9 1.362(13) . ?
C8 H8A 0.9500 . ?
C9 C10 1.401(14) . ?
C9 H9A 0.9500 . ?
C10 C14 1.399(13) . ?
C10 C11 1.428(13) . ?
C11 C12 1.367(14) . ?
C11 H11A 0.9500 . ?
C12 C13 1.370(13) . ?
C12 H12A 0.9500 . ?
C13 H13A 0.9500 . ?
C14 C15 1.428(12) . ?
